data_9004599
loop_
_publ_author_name
'Sokolova, E. V.'
'Hawthorne, F. C.'
'Pautov, L. A.'

_publ_section_title
;The crystal chemistry of Li-bearing minerals with the milarite-type
 structure: The crystal structure of end-member sogdianite
;
_journal_name_full 'The Canadian Mineralogist'
_journal_page_first 853
_journal_page_last 859
_journal_paper_doi 10.2113/gscanmin.38.4.853
_journal_volume 38
_journal_year 2000
_chemical_compound_source 'Dara-i-Pioz, Tadjikistan'
_chemical_formula_sum 'K Li3 O30 Si12 Zr2'
_chemical_name_mineral Sogdianite
_space_group_IT_number 192
_symmetry_space_group_name_Hall '-P 6 2c'
_symmetry_space_group_name_H-M 'P 6/m c c'
_cell_angle_alpha 90
_cell_angle_beta 90
_cell_angle_gamma 120
_cell_formula_units_Z 2
_cell_length_a 10.1240
_cell_length_b 10.1240
_cell_length_c 14.3198
_cell_volume 1271.077
_database_code_amcsd 0005692
_exptl_crystal_density_diffrn 2.768
_cod_original_formula_sum 'Zr2 K Si12 Li3 O30'
_cod_database_code 9004599

loop_
_space_group_symop_operation_xyz
x,y,z
-x,-x+y,1/2+z
x,x-y,1/2-z
-x+y,-x,-z
x-y,x,z
-y,-x,1/2+z
y,x,1/2-z
y,-x+y,-z
-y,x-y,z
x-y,-y,1/2+z
-x+y,y,1/2-z
x,y,-z
-x,-y,z
x,x-y,1/2+z
-x,-x+y,1/2-z
x-y,x,-z
-x+y,-x,z
y,x,1/2+z
-y,-x,1/2-z
-y,x-y,-z
y,-x+y,z
-x+y,y,1/2+z
x-y,-y,1/2-z
-x,-y,-z

loop_
_atom_site_aniso_label
_atom_site_aniso_U_11
_atom_site_aniso_U_22
_atom_site_aniso_U_33
_atom_site_aniso_U_12
_atom_site_aniso_U_13
_atom_site_aniso_U_23
Zr 0.00590 0.00590 0.00670 0.00290 0.00000 0.00000
K 0.02070 0.02070 0.02360 0.01040 0.00000 0.00000
Si 0.00680 0.00800 0.00710 0.00370 -0.00050 -0.00100
Li 0.00740 0.01460 0.01780 0.00370 0.00000 0.00000
O1 0.02320 0.01970 0.00610 0.01050 0.00000 0.00000
O2 0.01340 0.01640 0.01640 0.01090 -0.00050 -0.00030
O3 0.00990 0.01020 0.00970 0.00460 -0.00120 -0.00280

loop_
_atom_site_label
_atom_site_fract_x
_atom_site_fract_y
_atom_site_fract_z
_atom_site_U_iso_or_equiv
Zr 0.33333 0.66667 0.25000 0.00610
K 0.00000 0.00000 0.25000 0.02170
Si 0.11184 0.35135 0.10941 0.00730
Li 0.00000 0.50000 0.25000 0.01410
O1 0.12460 0.39110 0.00000 0.01640
O2 0.21790 0.27790 0.13483 0.01380
O3 0.15650 0.49830 0.17173 0.01010

loop_
_cod_changelog_entry_id
_cod_changelog_entry_author
_cod_changelog_entry_date
_cod_changelog_entry_text
1
;cod-tools version 3.10.1
Id: cif_fix_AMCSD_atom_labels 10224 2024-08-07 11:09:31Z saulius
;
2024-08-07T19:39:12+03:00
;Changed the following '_atom_site_label' values:
the first duplicated label 'O'  converted to 'O1'
duplicated label 'O' at index 5 converted to 'O2'
duplicated label 'O' at index 6 converted to 'O3'
;

loop_
_cod_related_entry_id
_cod_related_entry_database
_cod_related_entry_code
1 AMCSD 0005692
